data_7006630
loop_
_publ_author_name
'Failes, Timothy W.'
'Hambley, Trevor W.'

_publ_section_title
;
 Models of hypoxia activated prodrugs: Co(III) complexes of hydroxamic
 acids.
;
_journal_issue 15
_journal_name_full 'Dalton transactions (Cambridge, England : 2003)'
_journal_page_first 1895
_journal_page_last 1901
_journal_paper_doi 10.1039/b512322d
_journal_year 2006
_chemical_formula_moiety '[Co(bha-H)tpa]Cl'
_chemical_formula_sum 'C25 H35 Cl Co N5 O8'
_chemical_formula_weight 627.96
_chemical_name_systematic
;
?
;
_space_group_IT_number 14
_symmetry_cell_setting monoclinic
_symmetry_space_group_name_Hall '-P 2ybc'
_symmetry_space_group_name_H-M 'P 1 21/c 1'
_atom_sites_solution_hydrogens geom
_atom_sites_solution_primary direct
_atom_sites_solution_secondary difmap
_audit_creation_method SHELXL-97
_cell_angle_alpha 90.00
_cell_angle_beta 103.440(2)
_cell_angle_gamma 90.00
_cell_formula_units_Z 4
_cell_length_a 15.043(2)
_cell_length_b 13.3573(17)
_cell_length_c 14.6063(19)
_cell_measurement_temperature 150(2)
_cell_volume 2854.5(6)
_computing_cell_refinement SMART
_computing_data_collection SMART
_computing_data_reduction SAINT
_computing_molecular_graphics WINGX
_computing_publication_material ORTEP
_computing_structure_refinement 'SHELXL-97 (Sheldrick, 1997)'
_computing_structure_solution SHELXS-97
_diffrn_ambient_temperature 150(2)
_diffrn_measured_fraction_theta_full 0.953
_diffrn_measured_fraction_theta_max 0.953
_diffrn_radiation_monochromator graphite
_diffrn_radiation_source 'fine-focus sealed tube'
_diffrn_radiation_type MoK\a
_diffrn_radiation_wavelength 0.71073
_diffrn_reflns_av_R_equivalents 0.0200
_diffrn_reflns_av_sigmaI/netI 0.0167
_diffrn_reflns_limit_h_max 19
_diffrn_reflns_limit_h_min -20
_diffrn_reflns_limit_k_max 17
_diffrn_reflns_limit_k_min -17
_diffrn_reflns_limit_l_max 18
_diffrn_reflns_limit_l_min -19
_diffrn_reflns_number 26969
_diffrn_reflns_theta_full 28.27
_diffrn_reflns_theta_max 28.27
_diffrn_reflns_theta_min 1.39
_exptl_absorpt_coefficient_mu 0.749
_exptl_absorpt_correction_type SADABS
_exptl_crystal_density_diffrn 1.433
_exptl_crystal_density_method 'not measured'
_exptl_crystal_F_000 1264
_refine_diff_density_max 1.273
_refine_diff_density_min -1.735
_refine_diff_density_rms 0.111
_refine_ls_extinction_method none
_refine_ls_goodness_of_fit_ref 1.042
_refine_ls_hydrogen_treatment mixed
_refine_ls_matrix_type full
_refine_ls_number_parameters 385
_refine_ls_number_reflns 6733
_refine_ls_number_restraints 0
_refine_ls_restrained_S_all 1.042
_refine_ls_R_factor_all 0.0590
_refine_ls_R_factor_gt 0.0542
_refine_ls_shift/su_max 0.000
_refine_ls_shift/su_mean 0.000
_refine_ls_structure_factor_coef Fsqd
_refine_ls_weighting_details 'calc w=1/[\s^2^(Fo^2^)+(0.1033P)^2^+4.2383P] where P=(Fo^2^+2Fc^2^)/3'
_refine_ls_weighting_scheme calc
_refine_ls_wR_factor_gt 0.1661
_refine_ls_wR_factor_ref 0.1718
_reflns_number_gt 6062
_reflns_number_total 6733
_reflns_threshold_expression >2sigma(I)
_cod_data_source_file b512322d.txt
_cod_data_source_block twf35
_cod_depositor_comments
;
The following automatic conversions were performed:
'_symmetry_cell_setting' value 'Monoclinic' changed to 'monoclinic'
according to '/home/saulius/struct/CIF-dictionaries/cif_core.dic'
dictionary named 'cif_core.dic' version 2.4.1 from 2010-06-29.

Automatic conversion script
Id: cif_fix_enum 1527 2010-12-29 10:47:43Z saulius 
;
_cod_original_cell_volume 2854.6(6)
_cod_original_sg_symbol_H-M P2(1)/c
_cod_database_code 7006630

loop_
_symmetry_equiv_pos_as_xyz
'x, y, z'
'-x, y+1/2, -z+1/2'
'-x, -y, -z'
'x, -y-1/2, z-1/2'

loop_
_atom_site_label
_atom_site_type_symbol
_atom_site_fract_x
_atom_site_fract_y
_atom_site_fract_z
_atom_site_U_iso_or_equiv
_atom_site_adp_type
_atom_site_occupancy
_atom_site_symmetry_multiplicity
_atom_site_calc_flag
_atom_site_refinement_flags
_atom_site_disorder_assembly
_atom_site_disorder_group
C1 C 0.39795(18) 0.09896(18) 0.13010(19) 0.0265(5) Uani 1 1 d . . .
H1 H 0.4550 0.0857 0.1691 0.032 Uiso 1 1 calc R . .
C2 C 0.3893(2) 0.1087(2) 0.0335(2) 0.0323(6) Uani 1 1 d . . .
H2 H 0.4405 0.1034 0.0082 0.039 Uiso 1 1 calc R . .
C3 C 0.3041(2) 0.1265(2) -0.0246(2) 0.0335(6) Uani 1 1 d . . .
H3 H 0.2973 0.1329 -0.0892 0.040 Uiso 1 1 calc R . .
C4 C 0.22875(19) 0.1345(2) 0.01488(18) 0.0298(5) Uani 1 1 d . . .
H4 H 0.1706 0.1447 -0.0230 0.036 Uiso 1 1 calc R . .
C5 C 0.24173(18) 0.12710(19) 0.11160(18) 0.0254(5) Uani 1 1 d . . .
C6 C 0.16723(17) 0.1450(2) 0.16271(17) 0.0271(5) Uani 1 1 d . . .
H6A H 0.1615 0.2161 0.1738 0.033 Uiso 1 1 calc R . .
H6B H 0.1093 0.1209 0.1254 0.033 Uiso 1 1 calc R . .
C7 C 0.4055(2) -0.0913(2) 0.3402(2) 0.0319(6) Uani 1 1 d . . .
H7 H 0.4613 -0.0582 0.3580 0.038 Uiso 1 1 calc R . .
C8 C 0.4032(2) -0.1939(2) 0.3489(2) 0.0409(7) Uani 1 1 d . . .
H8 H 0.4567 -0.2297 0.3722 0.049 Uiso 1 1 calc R . .
C9 C 0.3205(3) -0.2428(2) 0.3227(2) 0.0459(8) Uani 1 1 d . . .
H9 H 0.3176 -0.3120 0.3284 0.055 Uiso 1 1 calc R . .
C10 C 0.2420(2) -0.1884(2) 0.2880(2) 0.0408(7) Uani 1 1 d . . .
H10 H 0.1857 -0.2203 0.2699 0.049 Uiso 1 1 calc R . .
C11 C 0.24862(19) -0.0847(2) 0.28045(18) 0.0291(5) Uani 1 1 d . . .
C12 C 0.16866(19) -0.0187(2) 0.2403(2) 0.0344(6) Uani 1 1 d . . .
H12A H 0.1191 -0.0345 0.2701 0.041 Uiso 1 1 calc R . .
H12B H 0.1477 -0.0322 0.1735 0.041 Uiso 1 1 calc R . .
C13 C 0.3632(2) 0.11000(19) 0.50505(19) 0.0301(6) Uani 1 1 d . . .
H13 H 0.4248 0.1057 0.5045 0.036 Uiso 1 1 calc R . .
C14 C 0.3383(2) 0.1135(2) 0.5903(2) 0.0374(7) Uani 1 1 d . . .
H14 H 0.3826 0.1137 0.6465 0.045 Uiso 1 1 calc R . .
C15 C 0.2469(2) 0.1167(2) 0.5911(2) 0.0380(7) Uani 1 1 d . . .
H15 H 0.2289 0.1170 0.6478 0.046 Uiso 1 1 calc R . .
C16 C 0.1818(2) 0.1196(2) 0.5062(2) 0.0345(6) Uani 1 1 d . . .
H16 H 0.1198 0.1213 0.5052 0.041 Uiso 1 1 calc R . .
C17 C 0.21102(19) 0.1198(2) 0.42307(19) 0.0284(5) Uani 1 1 d . . .
C18 C 0.14918(18) 0.1363(2) 0.32695(18) 0.0316(6) Uani 1 1 d . . .
H18A H 0.0900 0.1060 0.3241 0.038 Uiso 1 1 calc R . .
H18B H 0.1403 0.2074 0.3149 0.038 Uiso 1 1 calc R . .
C19 C 0.47086(16) 0.21646(18) 0.34673(16) 0.0225(4) Uani 1 1 d . . .
C20 C 0.56867(16) 0.24030(19) 0.38423(16) 0.0240(5) Uani 1 1 d . . .
C21 C 0.60006(18) 0.3378(2) 0.4053(2) 0.0308(5) Uani 1 1 d . . .
H21 H 0.5590 0.3909 0.3945 0.037 Uiso 1 1 calc R . .
C22 C 0.6926(2) 0.3557(2) 0.4425(2) 0.0370(6) Uani 1 1 d . . .
H22 H 0.7131 0.4209 0.4562 0.044 Uiso 1 1 calc R . .
C23 C 0.75421(19) 0.2769(2) 0.4591(2) 0.0392(7) Uani 1 1 d . . .
H23 H 0.8160 0.2891 0.4839 0.047 Uiso 1 1 calc R . .
C24 C 0.7236(2) 0.1802(2) 0.4387(3) 0.0411(7) Uani 1 1 d . . .
H24 H 0.7648 0.1272 0.4499 0.049 Uiso 1 1 calc R . .
C25 C 0.63134(19) 0.1618(2) 0.4015(2) 0.0338(6) Uani 1 1 d . . .
H25 H 0.6112 0.0964 0.3880 0.041 Uiso 1 1 calc R . .
N1 N 0.32467(15) 0.10844(14) 0.16763(15) 0.0229(4) Uani 1 1 d . . .
N2 N 0.32934(14) -0.03795(17) 0.30650(14) 0.0249(4) Uani 1 1 d . . .
N3 N 0.30027(16) 0.11269(15) 0.42262(15) 0.0249(4) Uani 1 1 d . . .
N4 N 0.19196(14) 0.09005(17) 0.25436(15) 0.0245(4) Uani 1 1 d . . .
N5 N 0.40976(14) 0.28584(16) 0.32202(14) 0.0238(4) Uani 1 1 d . . .
O1 O 0.32071(11) 0.24700(13) 0.29281(11) 0.0235(4) Uani 1 1 d . . .
O2 O 0.44945(12) 0.12006(13) 0.34159(13) 0.0251(4) Uani 1 1 d . . .
O1W O 0.9375(2) 0.1167(3) 0.4110(3) 0.0906(12) Uani 1 1 d . . .
O2W O 0.0010(7) -0.1943(6) 0.1267(6) 0.058(2) Uani 0.50 1 d P . .
O3W O 0.1849(2) 0.5419(3) 0.2596(3) 0.0836(10) Uani 1 1 d . . .
O4W O -0.0645(3) 0.1346(4) 0.1504(3) 0.1011(13) Uani 1 1 d . . .
O5W O 0.0096(3) 0.3575(3) 0.1608(4) 0.0453(11) Uani 0.50 1 d P . .
O6W O 0.0847(4) 0.3669(4) 0.2494(5) 0.0608(15) Uani 0.50 1 d P . .
O7W O -0.0460(3) 0.3925(8) 0.0919(4) 0.238(6) Uani 1 1 d . . .
O8W O 0.0081(6) -0.1755(9) 0.0926(10) 0.131(6) Uani 0.50 1 d P . .
Cl1 Cl 0.0000 0.0000 0.0000 0.0963(7) Uani 1 2 d S . .
Cl2 Cl 0.38705(15) 0.50094(15) 0.30808(16) 0.0618(5) Uani 0.50 1 d P . .
Co1 Co 0.32377(2) 0.10685(2) 0.29888(2) 0.02058(13) Uani 1 1 d . . .

loop_
_atom_site_aniso_label
_atom_site_aniso_U_11
_atom_site_aniso_U_22
_atom_site_aniso_U_33
_atom_site_aniso_U_23
_atom_site_aniso_U_13
_atom_site_aniso_U_12
C1 0.0269(12) 0.0240(11) 0.0303(13) -0.0011(9) 0.0098(10) -0.0005(9)
C2 0.0366(15) 0.0304(13) 0.0344(14) -0.0018(10) 0.0171(12) -0.0019(10)
C3 0.0448(16) 0.0335(13) 0.0246(12) 0.0007(10) 0.0128(11) -0.0016(12)
C4 0.0339(13) 0.0316(13) 0.0231(12) 0.0006(10) 0.0051(10) 0.0000(10)
C5 0.0263(12) 0.0262(11) 0.0228(11) -0.0005(9) 0.0041(9) -0.0009(9)
C6 0.0227(11) 0.0368(13) 0.0204(11) 0.0007(10) 0.0020(9) 0.0021(10)
C7 0.0369(14) 0.0280(13) 0.0296(13) -0.0005(10) 0.0055(11) 0.0037(11)
C8 0.0524(18) 0.0280(13) 0.0410(16) 0.0008(12) 0.0083(13) 0.0090(12)
C9 0.067(2) 0.0239(13) 0.0470(17) -0.0011(12) 0.0141(16) -0.0019(13)
C10 0.0511(18) 0.0305(14) 0.0421(16) -0.0046(12) 0.0133(14) -0.0117(13)
C11 0.0362(14) 0.0288(12) 0.0233(11) -0.0025(10) 0.0088(10) -0.0072(10)
C12 0.0284(13) 0.0344(14) 0.0387(15) -0.0016(11) 0.0044(11) -0.0098(11)
C13 0.0337(14) 0.0323(13) 0.0216(12) 0.0006(9) 0.0011(10) 0.0055(10)
C14 0.0487(18) 0.0391(15) 0.0219(13) 0.0014(10) 0.0031(12) 0.0086(12)
C15 0.0543(19) 0.0386(15) 0.0240(13) 0.0033(10) 0.0149(13) 0.0084(13)
C16 0.0384(15) 0.0395(15) 0.0285(13) 0.0001(11) 0.0141(12) 0.0020(11)
C17 0.0304(13) 0.0310(12) 0.0240(12) -0.0005(9) 0.0068(10) -0.0001(10)
C18 0.0238(12) 0.0482(16) 0.0234(12) -0.0022(11) 0.0066(10) 0.0029(11)
C19 0.0229(11) 0.0253(11) 0.0195(10) -0.0014(8) 0.0051(8) -0.0002(9)
C20 0.0221(11) 0.0281(12) 0.0216(10) -0.0005(9) 0.0048(8) -0.0009(9)
C21 0.0266(12) 0.0276(12) 0.0375(14) 0.0020(10) 0.0060(10) -0.0016(10)
C22 0.0287(13) 0.0346(14) 0.0458(16) 0.0008(12) 0.0045(12) -0.0078(11)
C23 0.0229(12) 0.0460(17) 0.0461(16) -0.0028(13) 0.0026(11) -0.0038(11)
C24 0.0252(13) 0.0402(16) 0.0552(19) -0.0038(13) 0.0036(12) 0.0064(11)
C25 0.0260(12) 0.0301(13) 0.0436(15) -0.0068(11) 0.0045(11) 0.0009(10)
N1 0.0242(10) 0.0222(10) 0.0225(10) -0.0012(7) 0.0058(8) 0.0002(7)
N2 0.0282(11) 0.0265(11) 0.0200(9) -0.0007(7) 0.0055(8) -0.0002(8)
N3 0.0292(11) 0.0249(10) 0.0199(10) -0.0004(7) 0.0039(8) 0.0007(8)
N4 0.0215(10) 0.0322(11) 0.0197(9) -0.0005(8) 0.0046(8) -0.0009(8)
N5 0.0215(9) 0.0254(10) 0.0237(10) -0.0013(8) 0.0039(7) 0.0001(8)
O1 0.0204(8) 0.0244(8) 0.0238(8) -0.0007(6) 0.0014(6) 0.0012(6)
O2 0.0203(8) 0.0236(8) 0.0290(9) 0.0001(7) 0.0010(7) 0.0006(6)
O1W 0.0522(19) 0.099(3) 0.125(4) -0.002(2) 0.029(2) 0.0113(17)
O2W 0.075(5) 0.048(3) 0.053(4) 0.016(3) 0.017(3) -0.016(3)
O3W 0.073(2) 0.070(2) 0.113(3) -0.001(2) 0.033(2) 0.0108(17)
O4W 0.067(2) 0.130(4) 0.109(3) 0.025(3) 0.025(2) -0.003(2)
O5W 0.054(3) 0.041(2) 0.056(3) 0.000(2) 0.046(2) 0.013(2)
O6W 0.047(3) 0.047(3) 0.090(4) 0.023(3) 0.020(3) 0.010(2)
O7W 0.054(3) 0.570(17) 0.088(4) -0.094(6) 0.011(2) 0.031(5)
O8W 0.037(4) 0.145(10) 0.177(12) -0.125(9) -0.040(5) 0.042(5)
Cl1 0.1163(16) 0.0846(12) 0.0692(10) -0.0037(9) -0.0166(10) -0.0434(12)
Cl2 0.0725(13) 0.0482(10) 0.0661(12) 0.0018(8) 0.0189(10) -0.0029(9)
Co1 0.01947(19) 0.0228(2) 0.01856(19) -0.00053(10) 0.00266(13) 0.00049(11)

loop_
_atom_type_symbol
_atom_type_description
_atom_type_scat_dispersion_real
_atom_type_scat_dispersion_imag
_atom_type_scat_source
C C 0.0033 0.0016 'International Tables Vol C Tables 4.2.6.8 and 6.1.1.4'
H H 0.0000 0.0000 'International Tables Vol C Tables 4.2.6.8 and 6.1.1.4'
N N 0.0061 0.0033 'International Tables Vol C Tables 4.2.6.8 and 6.1.1.4'
O O 0.0106 0.0060 'International Tables Vol C Tables 4.2.6.8 and 6.1.1.4'
Cl Cl 0.1484 0.1585 'International Tables Vol C Tables 4.2.6.8 and 6.1.1.4'
Co Co 0.3494 0.9721 'International Tables Vol C Tables 4.2.6.8 and 6.1.1.4'

loop_
_geom_angle_atom_site_label_1
_geom_angle_atom_site_label_2
_geom_angle_atom_site_label_3
_geom_angle
_geom_angle_site_symmetry_1
_geom_angle_site_symmetry_3
_geom_angle_publ_flag
N1 C1 C2 120.8(3) . . ?
C3 C2 C1 119.4(3) . . ?
C2 C3 C4 119.2(3) . . ?
C5 C4 C3 118.9(3) . . ?
N1 C5 C4 121.6(2) . . ?
N1 C5 C6 114.8(2) . . ?
C4 C5 C6 123.4(2) . . ?
N4 C6 C5 107.9(2) . . ?
N2 C7 C8 121.6(3) . . ?
C7 C8 C9 119.1(3) . . ?
C8 C9 C10 119.6(3) . . ?
C9 C10 C11 118.8(3) . . ?
N2 C11 C10 121.1(3) . . ?
N2 C11 C12 115.4(2) . . ?
C10 C11 C12 123.4(3) . . ?
C11 C12 N4 112.1(2) . . ?
N3 C13 C14 121.5(3) . . ?
C15 C14 C13 119.2(3) . . ?
C14 C15 C16 119.4(3) . . ?
C17 C16 C15 118.8(3) . . ?
N3 C17 C16 121.6(3) . . ?
N3 C17 C18 113.9(2) . . ?
C16 C17 C18 124.3(3) . . ?
N4 C18 C17 109.0(2) . . ?
N5 C19 O2 122.1(2) . . ?
N5 C19 C20 121.9(2) . . ?
O2 C19 C20 116.0(2) . . ?
C25 C20 C21 118.9(2) . . ?
C25 C20 C19 118.5(2) . . ?
C21 C20 C19 122.6(2) . . ?
C22 C21 C20 120.2(3) . . ?
C23 C22 C21 120.3(3) . . ?
C24 C23 C22 119.8(3) . . ?
C23 C24 C25 120.2(3) . . ?
C24 C25 C20 120.6(3) . . ?
C1 N1 C5 120.0(2) . . ?
C1 N1 Co1 127.00(19) . . ?
C5 N1 Co1 112.84(17) . . ?
C11 N2 C7 119.8(3) . . ?
C11 N2 Co1 115.14(18) . . ?
C7 N2 Co1 124.97(19) . . ?
C17 N3 C13 119.4(2) . . ?
C17 N3 Co1 114.12(18) . . ?
C13 N3 Co1 126.4(2) . . ?
C18 N4 C6 111.9(2) . . ?
C18 N4 C12 111.9(2) . . ?
C6 N4 C12 110.6(2) . . ?
C18 N4 Co1 106.72(15) . . ?
C6 N4 Co1 105.30(15) . . ?
C12 N4 Co1 110.17(17) . . ?
C19 N5 O1 112.6(2) . . ?
N5 O1 Co1 110.05(13) . . ?
C19 O2 Co1 109.06(15) . . ?
O7W O5W O6W 153.0(7) . . ?
O2 Co1 O1 86.15(7) . . ?
O2 Co1 N1 95.25(9) . . ?
O1 Co1 N1 86.99(8) . . ?
O2 Co1 N3 94.34(9) . . ?
O1 Co1 N3 89.77(8) . . ?
N1 Co1 N3 169.65(9) . . ?
O2 Co1 N2 92.78(8) . . ?
O1 Co1 N2 178.90(8) . . ?
N1 Co1 N2 93.33(8) . . ?
N3 Co1 N2 90.09(8) . . ?
O2 Co1 N4 178.84(9) . . ?
O1 Co1 N4 95.01(8) . . ?
N1 Co1 N4 84.89(9) . . ?
N3 Co1 N4 85.60(9) . . ?
N2 Co1 N4 86.07(9) . . ?

loop_
_geom_bond_atom_site_label_1
_geom_bond_atom_site_label_2
_geom_bond_distance
_geom_bond_site_symmetry_2
_geom_bond_publ_flag
C1 N1 1.346(3) . ?
C1 C2 1.393(4) . ?
C2 C3 1.384(4) . ?
C3 C4 1.390(4) . ?
C4 C5 1.384(4) . ?
C5 N1 1.347(3) . ?
C5 C6 1.503(3) . ?
C6 N4 1.496(3) . ?
C7 N2 1.342(4) . ?
C7 C8 1.378(4) . ?
C8 C9 1.378(5) . ?
C9 C10 1.378(5) . ?
C10 C11 1.395(4) . ?
C11 N2 1.340(3) . ?
C11 C12 1.497(4) . ?
C12 N4 1.498(3) . ?
C13 N3 1.348(3) . ?
C13 C14 1.383(4) . ?
C14 C15 1.378(5) . ?
C15 C16 1.391(4) . ?
C16 C17 1.384(4) . ?
C17 N3 1.348(4) . ?
C17 C18 1.509(4) . ?
C18 N4 1.496(3) . ?
C19 N5 1.296(3) . ?
C19 O2 1.325(3) . ?
C19 C20 1.481(3) . ?
C20 C25 1.394(4) . ?
C20 C21 1.394(4) . ?
C21 C22 1.392(4) . ?
C22 C23 1.387(4) . ?
C23 C24 1.380(4) . ?
C24 C25 1.390(4) . ?
N1 Co1 1.920(2) . ?
N2 Co1 1.938(2) . ?
N3 Co1 1.922(2) . ?
N4 Co1 1.951(2) . ?
N5 O1 1.407(3) . ?
O1 Co1 1.8742(18) . ?
O2 Co1 1.8564(18) . ?
O2W O8W 0.590(19) . ?
O5W O7W 1.241(8) . ?
O5W O6W 1.512(8) . ?

loop_
_geom_torsion_atom_site_label_1
_geom_torsion_atom_site_label_2
_geom_torsion_atom_site_label_3
_geom_torsion_atom_site_label_4
_geom_torsion
_geom_torsion_site_symmetry_1
_geom_torsion_site_symmetry_2
_geom_torsion_site_symmetry_3
_geom_torsion_site_symmetry_4
_geom_torsion_publ_flag
N1 C1 C2 C3 -1.3(4) . . . . ?
C1 C2 C3 C4 0.2(4) . . . . ?
C2 C3 C4 C5 1.6(4) . . . . ?
C3 C4 C5 N1 -2.6(4) . . . . ?
C3 C4 C5 C6 173.5(3) . . . . ?
N1 C5 C6 N4 -27.5(3) . . . . ?
C4 C5 C6 N4 156.1(2) . . . . ?
N2 C7 C8 C9 -0.2(5) . . . . ?
C7 C8 C9 C10 0.3(5) . . . . ?
C8 C9 C10 C11 -0.1(5) . . . . ?
C9 C10 C11 N2 -0.2(4) . . . . ?
C9 C10 C11 C12 177.5(3) . . . . ?
N2 C11 C12 N4 -11.1(3) . . . . ?
C10 C11 C12 N4 171.0(3) . . . . ?
N3 C13 C14 C15 2.0(4) . . . . ?
C13 C14 C15 C16 -2.0(4) . . . . ?
C14 C15 C16 C17 -0.5(4) . . . . ?
C15 C16 C17 N3 3.1(4) . . . . ?
C15 C16 C17 C18 -171.7(3) . . . . ?
N3 C17 C18 N4 28.7(3) . . . . ?
C16 C17 C18 N4 -156.1(3) . . . . ?
N5 C19 C20 C25 -174.5(2) . . . . ?
O2 C19 C20 C25 6.7(3) . . . . ?
N5 C19 C20 C21 7.4(4) . . . . ?
O2 C19 C20 C21 -171.5(2) . . . . ?
C25 C20 C21 C22 0.4(4) . . . . ?
C19 C20 C21 C22 178.5(3) . . . . ?
C20 C21 C22 C23 -0.2(5) . . . . ?
C21 C22 C23 C24 -0.1(5) . . . . ?
C22 C23 C24 C25 0.1(5) . . . . ?
C23 C24 C25 C20 0.0(5) . . . . ?
C21 C20 C25 C24 -0.3(4) . . . . ?
C19 C20 C25 C24 -178.5(3) . . . . ?
C2 C1 N1 C5 0.3(4) . . . . ?
C2 C1 N1 Co1 -175.34(18) . . . . ?
C4 C5 N1 C1 1.6(4) . . . . ?
C6 C5 N1 C1 -174.8(2) . . . . ?
C4 C5 N1 Co1 177.9(2) . . . . ?
C6 C5 N1 Co1 1.4(3) . . . . ?
C10 C11 N2 C7 0.3(4) . . . . ?
C12 C11 N2 C7 -177.6(2) . . . . ?
C10 C11 N2 Co1 -176.0(2) . . . . ?
C12 C11 N2 Co1 6.1(3) . . . . ?
C8 C7 N2 C11 -0.1(4) . . . . ?
C8 C7 N2 Co1 175.8(2) . . . . ?
C16 C17 N3 C13 -3.2(4) . . . . ?
C18 C17 N3 C13 172.1(2) . . . . ?
C16 C17 N3 Co1 176.6(2) . . . . ?
C18 C17 N3 Co1 -8.1(3) . . . . ?
C14 C13 N3 C17 0.6(4) . . . . ?
C14 C13 N3 Co1 -179.2(2) . . . . ?
C17 C18 N4 C6 -149.2(2) . . . . ?
C17 C18 N4 C12 86.0(3) . . . . ?
C17 C18 N4 Co1 -34.5(3) . . . . ?
C5 C6 N4 C18 154.5(2) . . . . ?
C5 C6 N4 C12 -80.1(3) . . . . ?
C5 C6 N4 Co1 38.9(2) . . . . ?
C11 C12 N4 C18 -107.9(3) . . . . ?
C11 C12 N4 C6 126.6(2) . . . . ?
C11 C12 N4 Co1 10.6(3) . . . . ?
O2 C19 N5 O1 1.7(3) . . . . ?
C20 C19 N5 O1 -177.02(19) . . . . ?
C19 N5 O1 Co1 -0.8(2) . . . . ?
N5 C19 O2 Co1 -1.7(3) . . . . ?
C20 C19 O2 Co1 177.14(16) . . . . ?
C19 O2 Co1 O1 0.82(16) . . . . ?
C19 O2 Co1 N1 87.43(16) . . . . ?
C19 O2 Co1 N3 -88.66(16) . . . . ?
C19 O2 Co1 N2 -178.96(16) . . . . ?
C19 O2 Co1 N4 -176(100) . . . . ?
N5 O1 Co1 O2 0.00(14) . . . . ?
N5 O1 Co1 N1 -95.47(14) . . . . ?
N5 O1 Co1 N3 94.36(15) . . . . ?
N5 O1 Co1 N2 12(4) . . . . ?
N5 O1 Co1 N4 179.93(14) . . . . ?
C1 N1 Co1 O2 12.8(2) . . . . ?
C5 N1 Co1 O2 -163.15(17) . . . . ?
C1 N1 Co1 O1 98.6(2) . . . . ?
C5 N1 Co1 O1 -77.31(17) . . . . ?
C1 N1 Co1 N3 170.6(4) . . . . ?
C5 N1 Co1 N3 -5.3(6) . . . . ?
C1 N1 Co1 N2 -80.3(2) . . . . ?
C5 N1 Co1 N2 103.74(18) . . . . ?
C1 N1 Co1 N4 -166.1(2) . . . . ?
C5 N1 Co1 N4 18.00(17) . . . . ?
C17 N3 Co1 O2 170.94(18) . . . . ?
C13 N3 Co1 O2 -9.3(2) . . . . ?
C17 N3 Co1 O1 84.82(18) . . . . ?
C13 N3 Co1 O1 -95.4(2) . . . . ?
C17 N3 Co1 N1 13.1(6) . . . . ?
C13 N3 Co1 N1 -167.1(4) . . . . ?
C17 N3 Co1 N2 -96.27(18) . . . . ?
C13 N3 Co1 N2 83.5(2) . . . . ?
C17 N3 Co1 N4 -10.22(18) . . . . ?
C13 N3 Co1 N4 169.6(2) . . . . ?
C11 N2 Co1 O2 -179.92(18) . . . . ?
C7 N2 Co1 O2 4.1(2) . . . . ?
C11 N2 Co1 O1 169(4) . . . . ?
C7 N2 Co1 O1 -7(4) . . . . ?
C11 N2 Co1 N1 -84.49(18) . . . . ?
C7 N2 Co1 N1 99.5(2) . . . . ?
C11 N2 Co1 N3 85.73(18) . . . . ?
C7 N2 Co1 N3 -90.3(2) . . . . ?
C11 N2 Co1 N4 0.15(18) . . . . ?
C7 N2 Co1 N4 -175.9(2) . . . . ?
C18 N4 Co1 O2 112(4) . . . . ?
C6 N4 Co1 O2 -129(4) . . . . ?
C12 N4 Co1 O2 -9(4) . . . . ?
C18 N4 Co1 O1 -64.30(18) . . . . ?
C6 N4 Co1 O1 54.79(16) . . . . ?
C12 N4 Co1 O1 174.07(17) . . . . ?
C18 N4 Co1 N1 -150.81(18) . . . . ?
C6 N4 Co1 N1 -31.73(16) . . . . ?
C12 N4 Co1 N1 87.56(17) . . . . ?
C18 N4 Co1 N3 25.09(18) . . . . ?
C6 N4 Co1 N3 144.18(17) . . . . ?
C12 N4 Co1 N3 -96.54(18) . . . . ?
C18 N4 Co1 N2 115.48(18) . . . . ?
C6 N4 Co1 N2 -125.43(17) . . . . ?
C12 N4 Co1 N2 -6.15(17) . . . . ?
